data_7101796
loop_
_publ_author_name
'Esposito, Oriana'
'Lewis, Alexandra K de K'
'Hitchcock, Peter B'
'Caddick, Stephen'
'Cloke, F Geoffrey N'

_publ_section_title
;
 Synthesis and reactivity of alkyl-palladium N-heterocyclic carbene
 complexes.
;
_journal_issue 11
_journal_name_full 'Chemical communications (Cambridge, England)'
_journal_page_first 1157
_journal_page_last 1159
_journal_paper_doi 10.1039/b700671c
_journal_year 2007
_chemical_compound_source 'synthesis as described'
_chemical_formula_moiety 'C64 H94 Cl2 N4 Pd2, 2(C4 H10 O)'
_chemical_formula_sum 'C72 H114 Cl2 N4 O2 Pd2'
_chemical_formula_weight 1351.37
_chemical_name_systematic
;
?
;
_space_group_IT_number 15
_symmetry_cell_setting monoclinic
_symmetry_Int_Tables_number 15
_symmetry_space_group_name_Hall '-C 2yc'
_symmetry_space_group_name_H-M 'C 1 2/c 1'
_atom_sites_solution_hydrogens geom
_atom_sites_solution_primary direct
_atom_sites_solution_secondary difmap
_audit_conform_dict_location ftp://ftp.iucr.org/pub/cif_core.dic
_audit_conform_dict_name cif_core.dic
_audit_conform_dict_version 2.3
_audit_creation_date 2006-03-03T15:28:40-00:00
_audit_creation_method 'WinGX routine CIF_UPDATE'
_cell_angle_alpha 90
_cell_angle_beta 106.288(2)
_cell_angle_gamma 90
_cell_formula_units_Z 4
_cell_length_a 22.4708(6)
_cell_length_b 17.9840(7)
_cell_length_c 19.0590(5)
_cell_measurement_reflns_used 15174
_cell_measurement_temperature 173(2)
_cell_measurement_theta_max 26.022
_cell_measurement_theta_min 3.395
_cell_measurement_wavelength 0.71073
_cell_volume 7392.9(4)
_computing_cell_refinement 'HKL Scalepack (Otwinowski & Minor 1997)'
_computing_data_collection 'Collect (Nonius BV, 1997-2000)'
_computing_data_reduction 'HKL Denzo and Scalepack (Otwinowski & Minor 1997)'
_computing_molecular_graphics 'Ortep-3 for Windows (Farrugia, 1997)'
_computing_publication_material 'WinGX publication routines (Farrugia, 1999)'
_computing_structure_refinement 'SHELXL-97 (Sheldrick, 1997)'
_computing_structure_solution 'SHELXS-86 (Sheldrick, 1986)'
_diffrn_ambient_temperature 173(2)
_diffrn_detector 'CCD plate'
_diffrn_detector_area_resol_mean 9
_diffrn_measured_fraction_theta_full 0.99
_diffrn_measured_fraction_theta_max 0.99
_diffrn_measurement_device '95mm CCD camera on \k-goniostat'
_diffrn_measurement_device_type KappaCCD
_diffrn_measurement_method 'CCD rotation images, thick slices'
_diffrn_orient_matrix_type 'by Nonius Collect from scalepack cell'
_diffrn_orient_matrix_UB_11 0.335063E-1
_diffrn_orient_matrix_UB_12 -0.199758E-1
_diffrn_orient_matrix_UB_13 0.420605E-1
_diffrn_orient_matrix_UB_21 0.306006E-1
_diffrn_orient_matrix_UB_22 0.340447E-1
_diffrn_orient_matrix_UB_23 -0.127222E-1
_diffrn_orient_matrix_UB_31 -0.95106E-2
_diffrn_orient_matrix_UB_32 0.391642E-1
_diffrn_orient_matrix_UB_33 0.325123E-1
_diffrn_radiation_monochromator graphite
_diffrn_radiation_probe x-ray
_diffrn_radiation_type MoK\a
_diffrn_radiation_wavelength 0.71073
_diffrn_reflns_av_R_equivalents 0.0701
_diffrn_reflns_av_unetI/netI 0.0632
_diffrn_reflns_limit_h_max 27
_diffrn_reflns_limit_h_min -27
_diffrn_reflns_limit_k_max 15
_diffrn_reflns_limit_k_min -22
_diffrn_reflns_limit_l_max 23
_diffrn_reflns_limit_l_min -23
_diffrn_reflns_number 24839
_diffrn_reflns_theta_full 26.01
_diffrn_reflns_theta_max 26.01
_diffrn_reflns_theta_min 3.4
_diffrn_source 'Enraf Nonius FR590'
_exptl_absorpt_coefficient_mu 0.602
_exptl_absorpt_correction_T_max 0.9244
_exptl_absorpt_correction_T_min 0.8357
_exptl_absorpt_correction_type multi-scan
_exptl_absorpt_process_details
;
[c.f. r.h. blessing, acta cryst. (1995), a51, 33-38]
;
_exptl_crystal_colour colourless
_exptl_crystal_density_diffrn 1.214
_exptl_crystal_density_method 'not measured'
_exptl_crystal_description prism
_exptl_crystal_F_000 2864
_exptl_crystal_size_max 0.25
_exptl_crystal_size_mid 0.2
_exptl_crystal_size_min 0.2
_refine_diff_density_max 0.946
_refine_diff_density_min -0.831
_refine_diff_density_rms 0.083
_refine_ls_extinction_method none
_refine_ls_goodness_of_fit_ref 0.774
_refine_ls_hydrogen_treatment constr
_refine_ls_matrix_type full
_refine_ls_number_parameters 371
_refine_ls_number_reflns 7207
_refine_ls_number_restraints 0
_refine_ls_restrained_S_all 0.774
_refine_ls_R_factor_all 0.0681
_refine_ls_R_factor_gt 0.043
_refine_ls_shift/su_max 0.001
_refine_ls_shift/su_mean 0
_refine_ls_structure_factor_coef Fsqd
_refine_ls_weighting_details 'calc w=1/[\s^2^(Fo^2^)+(0.0783P)^2^+50.0248P] where P=(Fo^2^+2Fc^2^)/3'
_refine_ls_weighting_scheme calc
_refine_ls_wR_factor_gt 0.1037
_refine_ls_wR_factor_ref 0.1241
_reflns_number_gt 5451
_reflns_number_total 7207
_reflns_threshold_expression >2sigma(I)
_cod_data_source_file b700671c.txt
_cod_data_source_block mar606
_cod_original_sg_symbol_H-M 'C 2/c'
_cod_database_code 7101796

loop_
_symmetry_equiv_pos_as_xyz
'x, y, z'
'-x, y, -z+1/2'
'x+1/2, y+1/2, z'
'-x+1/2, y+1/2, -z+1/2'
'-x, -y, -z'
'x, -y, z-1/2'
'-x+1/2, -y+1/2, -z'
'x+1/2, -y+1/2, z-1/2'

loop_
_atom_site_label
_atom_site_type_symbol
_atom_site_fract_x
_atom_site_fract_y
_atom_site_fract_z
_atom_site_U_iso_or_equiv
_atom_site_adp_type
_atom_site_occupancy
_atom_site_symmetry_multiplicity
_atom_site_calc_flag
_atom_site_refinement_flags
_atom_site_disorder_assembly
_atom_site_disorder_group
Pd Pd 0.071025(11) 0.621086(15) 0.220905(13) 0.01959(10) Uani 1 1 d . . .
Cl1 Cl 0 0.71484(7) 0.25 0.0249(3) Uani 1 2 d S . .
Cl2 Cl 0 0.53623(7) 0.25 0.0283(3) Uani 1 2 d S . .
N1 N 0.10480(14) 0.70638(17) 0.10597(15) 0.0238(7) Uani 1 1 d . . .
N2 N 0.15062(14) 0.75716(18) 0.20901(16) 0.0252(7) Uani 1 1 d . . .
C1 C 0.11644(15) 0.6957(2) 0.17970(19) 0.0209(7) Uani 1 1 d . . .
C2 C 0.12859(19) 0.7734(2) 0.0904(2) 0.0327(9) Uani 1 1 d . . .
H2 H 0.1251 0.7932 0.0433 0.039 Uiso 1 1 calc R . .
C3 C 0.15736(19) 0.8048(2) 0.1544(2) 0.0342(9) Uani 1 1 d . . .
H3 H 0.1785 0.8511 0.1614 0.041 Uiso 1 1 calc R . .
C4 C 0.07627(17) 0.6533(2) 0.04955(18) 0.0253(8) Uani 1 1 d . . .
C5 C 0.11542(18) 0.6076(2) 0.0221(2) 0.0305(9) Uani 1 1 d . . .
C6 C 0.0876(2) 0.5603(3) -0.0348(2) 0.0402(10) Uani 1 1 d . . .
H6 H 0.1129 0.5286 -0.0543 0.048 Uiso 1 1 calc R . .
C7 C 0.0240(2) 0.5579(3) -0.0640(2) 0.0444(11) Uani 1 1 d . . .
H7 H 0.006 0.525 -0.1032 0.053 Uiso 1 1 calc R . .
C8 C -0.0134(2) 0.6031(3) -0.0363(2) 0.0407(11) Uani 1 1 d . . .
H8 H -0.0571 0.6009 -0.0567 0.049 Uiso 1 1 calc R . .
C9 C 0.01167(18) 0.6526(2) 0.0214(2) 0.0295(9) Uani 1 1 d . . .
C10 C 0.1860(2) 0.6106(2) 0.0507(2) 0.0377(10) Uani 1 1 d . . .
H10 H 0.197 0.6351 0.0997 0.045 Uiso 1 1 calc R . .
C11 C 0.2160(2) 0.5340(3) 0.0598(3) 0.0499(12) Uani 1 1 d . . .
H11A H 0.2611 0.5393 0.0785 0.075 Uiso 1 1 calc R . .
H11B H 0.2056 0.5087 0.0124 0.075 Uiso 1 1 calc R . .
H11C H 0.2005 0.5048 0.0944 0.075 Uiso 1 1 calc R . .
C12 C 0.2134(2) 0.6574(3) 0.0002(3) 0.0549(13) Uani 1 1 d . . .
H12A H 0.2587 0.6588 0.0197 0.082 Uiso 1 1 calc R . .
H12B H 0.1969 0.7081 -0.0026 0.082 Uiso 1 1 calc R . .
H12C H 0.2022 0.6353 -0.0487 0.082 Uiso 1 1 calc R . .
C13 C -0.03002(18) 0.7046(2) 0.0481(2) 0.0336(9) Uani 1 1 d . . .
H13 H -0.0049 0.7272 0.0951 0.04 Uiso 1 1 calc R . .
C14 C -0.0850(2) 0.6640(3) 0.0634(3) 0.0468(12) Uani 1 1 d . . .
H14A H -0.1106 0.6996 0.0809 0.07 Uiso 1 1 calc R . .
H14B H -0.0696 0.6258 0.1008 0.07 Uiso 1 1 calc R . .
H14C H -0.1099 0.6405 0.0183 0.07 Uiso 1 1 calc R . .
C15 C -0.0517(2) 0.7678(3) -0.0074(3) 0.0558(14) Uani 1 1 d . . .
H15A H -0.0786 0.8017 0.0101 0.084 Uiso 1 1 calc R . .
H15B H -0.0749 0.7469 -0.0547 0.084 Uiso 1 1 calc R . .
H15C H -0.0156 0.7951 -0.0131 0.084 Uiso 1 1 calc R . .
C16 C 0.18243(17) 0.7717(2) 0.2852(2) 0.0282(8) Uani 1 1 d . . .
C17 C 0.15946(17) 0.8280(2) 0.3216(2) 0.0293(9) Uani 1 1 d . . .
C18 C 0.1940(2) 0.8457(3) 0.3926(2) 0.0410(11) Uani 1 1 d . . .
H18 H 0.1798 0.8835 0.4187 0.049 Uiso 1 1 calc R . .
C19 C 0.2488(2) 0.8089(3) 0.4253(3) 0.0514(13) Uani 1 1 d . . .
H19 H 0.2716 0.8214 0.4739 0.062 Uiso 1 1 calc R . .
C20 C 0.2702(2) 0.7550(3) 0.3886(2) 0.0459(12) Uani 1 1 d . . .
H20 H 0.3078 0.7302 0.4124 0.055 Uiso 1 1 calc R . .
C21 C 0.23878(18) 0.7350(2) 0.3169(2) 0.0357(10) Uani 1 1 d . . .
C22 C 0.10057(18) 0.8714(2) 0.2872(2) 0.0328(9) Uani 1 1 d . . .
H22 H 0.0765 0.8438 0.2427 0.039 Uiso 1 1 calc R . .
C23 C 0.0597(2) 0.8783(2) 0.3395(2) 0.0404(10) Uani 1 1 d . . .
H23A H 0.022 0.9061 0.3155 0.061 Uiso 1 1 calc R . .
H23B H 0.0826 0.9046 0.3839 0.061 Uiso 1 1 calc R . .
H23C H 0.0484 0.8286 0.3525 0.061 Uiso 1 1 calc R . .
C24 C 0.1161(2) 0.9489(3) 0.2632(3) 0.0463(11) Uani 1 1 d . . .
H24A H 0.0775 0.9759 0.2408 0.069 Uiso 1 1 calc R . .
H24B H 0.1399 0.9437 0.2275 0.069 Uiso 1 1 calc R . .
H24C H 0.1407 0.9764 0.3058 0.069 Uiso 1 1 calc R . .
C25 C 0.2670(2) 0.6801(3) 0.2751(3) 0.0448(11) Uani 1 1 d . . .
H25 H 0.2326 0.6482 0.2454 0.054 Uiso 1 1 calc R . .
C26 C 0.2970(2) 0.7185(3) 0.2224(3) 0.0629(15) Uani 1 1 d . . .
H26A H 0.3143 0.681 0.1963 0.094 Uiso 1 1 calc R . .
H26B H 0.3303 0.7513 0.2498 0.094 Uiso 1 1 calc R . .
H26C H 0.2658 0.748 0.1871 0.094 Uiso 1 1 calc R . .
C27 C 0.3152(2) 0.6285(3) 0.3250(4) 0.0679(18) Uani 1 1 d . . .
H27A H 0.3314 0.594 0.295 0.102 Uiso 1 1 calc R . .
H27B H 0.2956 0.6002 0.3565 0.102 Uiso 1 1 calc R . .
H27C H 0.3493 0.6583 0.3554 0.102 Uiso 1 1 calc R . .
C28 C 0.12625(16) 0.5388(2) 0.1984(2) 0.0249(8) Uani 1 1 d . . .
H28A H 0.1011 0.5097 0.1564 0.03 Uiso 1 1 calc R . .
H28B H 0.1599 0.5628 0.1825 0.03 Uiso 1 1 calc R . .
C29 C 0.15626(19) 0.4836(3) 0.2605(2) 0.0389(10) Uani 1 1 d . . .
C30 C 0.1732(2) 0.5231(3) 0.3347(2) 0.0551(14) Uani 1 1 d . . .
H30A H 0.1997 0.566 0.3332 0.083 Uiso 1 1 calc R . .
H30B H 0.1953 0.4885 0.3728 0.083 Uiso 1 1 calc R . .
H30C H 0.1352 0.5401 0.3455 0.083 Uiso 1 1 calc R . .
C31 C 0.2164(2) 0.4547(3) 0.2467(3) 0.0544(14) Uani 1 1 d . . .
H31A H 0.244 0.4967 0.2457 0.082 Uiso 1 1 calc R . .
H31B H 0.2066 0.4286 0.1997 0.082 Uiso 1 1 calc R . .
H31C H 0.2371 0.4204 0.286 0.082 Uiso 1 1 calc R . .
C32 C 0.1151(2) 0.4163(3) 0.2619(3) 0.0598(15) Uani 1 1 d . . .
H32A H 0.1361 0.3834 0.3023 0.09 Uiso 1 1 calc R . .
H32B H 0.1073 0.3893 0.2156 0.09 Uiso 1 1 calc R . .
H32C H 0.0757 0.4331 0.2689 0.09 Uiso 1 1 calc R . .
O O 0.0793(3) 0.8595(2) -0.0699(2) 0.0899(15) Uani 1 1 d . A 1
C33 C 0.0692(7) 0.9353(4) -0.0631(6) 0.164(5) Uani 1 1 d . A 1
H33A H 0.0242 0.9445 -0.0721 0.197 Uiso 1 1 calc R A 1
H33B H 0.0834 0.9631 -0.1002 0.197 Uiso 1 1 calc R A 1
C34 C 0.1027(7) 0.9624(5) 0.0107(6) 0.187(6) Uani 1 1 d . A 1
H34A H 0.0947 1.0157 0.0142 0.281 Uiso 1 1 calc R A 1
H34B H 0.1473 0.9542 0.0193 0.281 Uiso 1 1 calc R A 1
H34C H 0.0882 0.9353 0.0474 0.281 Uiso 1 1 calc R A 1
C35 C 0.0494(4) 0.8297(4) -0.1395(4) 0.096(2) Uani 1 1 d . A 1
H35A H 0.0635 0.8562 -0.1774 0.116 Uiso 1 1 calc R A 1
H35B H 0.004 0.8368 -0.1501 0.116 Uiso 1 1 calc R A 1
C36 C 0.0633(4) 0.7504(4) -0.1413(3) 0.090(2) Uani 1 1 d . A 1
H36A H 0.042 0.7301 -0.1895 0.135 Uiso 1 1 calc R A 1
H36B H 0.0492 0.7243 -0.1037 0.135 Uiso 1 1 calc R A 1
H36C H 0.1082 0.7436 -0.1318 0.135 Uiso 1 1 calc R A 1

loop_
_atom_site_aniso_label
_atom_site_aniso_U_11
_atom_site_aniso_U_22
_atom_site_aniso_U_33
_atom_site_aniso_U_23
_atom_site_aniso_U_13
_atom_site_aniso_U_12
Pd 0.01779(15) 0.01872(16) 0.02242(15) 0.00091(11) 0.00589(10) 0.00001(11)
Cl1 0.0235(6) 0.0194(6) 0.0336(7) 0 0.0110(5) 0
Cl2 0.0280(7) 0.0199(6) 0.0430(7) 0 0.0194(6) 0
N1 0.0259(16) 0.0233(17) 0.0220(15) 0.0015(12) 0.0064(12) -0.0033(13)
N2 0.0242(16) 0.0248(17) 0.0251(15) -0.0007(13) 0.0043(12) -0.0048(13)
C1 0.0157(16) 0.0207(19) 0.0264(18) -0.0023(14) 0.0058(14) 0.0016(14)
C2 0.044(2) 0.024(2) 0.030(2) 0.0026(16) 0.0103(17) -0.0067(18)
C3 0.043(2) 0.024(2) 0.037(2) -0.0005(17) 0.0123(18) -0.0112(18)
C4 0.033(2) 0.0232(19) 0.0192(17) 0.0010(15) 0.0064(15) -0.0039(16)
C5 0.034(2) 0.030(2) 0.030(2) 0.0010(16) 0.0132(16) -0.0080(17)
C6 0.049(3) 0.040(3) 0.037(2) -0.0105(19) 0.022(2) -0.005(2)
C7 0.047(3) 0.048(3) 0.038(2) -0.021(2) 0.012(2) -0.015(2)
C8 0.033(2) 0.052(3) 0.034(2) -0.012(2) 0.0049(18) -0.014(2)
C9 0.029(2) 0.033(2) 0.0259(19) 0.0022(16) 0.0058(16) -0.0030(17)
C10 0.035(2) 0.041(3) 0.041(2) -0.0046(19) 0.0162(18) 0.0000(19)
C11 0.049(3) 0.055(3) 0.050(3) 0.003(2) 0.022(2) 0.012(2)
C12 0.043(3) 0.051(3) 0.079(4) -0.001(3) 0.030(3) -0.008(2)
C13 0.029(2) 0.038(2) 0.030(2) -0.0018(18) 0.0032(16) -0.0014(18)
C14 0.033(2) 0.060(3) 0.045(3) -0.006(2) 0.007(2) -0.005(2)
C15 0.057(3) 0.056(3) 0.047(3) 0.006(2) 0.004(2) 0.015(3)
C16 0.0247(19) 0.030(2) 0.0260(19) -0.0034(16) 0.0010(15) -0.0067(16)
C17 0.0265(19) 0.029(2) 0.030(2) 0.0003(16) 0.0050(16) -0.0081(17)
C18 0.037(2) 0.046(3) 0.039(2) -0.016(2) 0.0097(19) -0.011(2)
C19 0.044(3) 0.066(4) 0.036(2) -0.007(2) -0.002(2) -0.011(3)
C20 0.030(2) 0.050(3) 0.046(3) 0.002(2) -0.0087(19) -0.005(2)
C21 0.026(2) 0.032(2) 0.044(2) -0.0006(19) 0.0013(17) -0.0056(18)
C22 0.030(2) 0.028(2) 0.039(2) -0.0070(18) 0.0084(17) -0.0063(18)
C23 0.041(2) 0.034(2) 0.050(3) -0.016(2) 0.018(2) -0.007(2)
C24 0.040(3) 0.032(3) 0.067(3) 0.003(2) 0.015(2) -0.003(2)
C25 0.029(2) 0.042(3) 0.057(3) -0.012(2) 0.000(2) -0.001(2)
C26 0.047(3) 0.058(4) 0.091(4) -0.019(3) 0.032(3) -0.006(3)
C27 0.035(3) 0.046(3) 0.107(5) -0.017(3) -0.006(3) 0.009(2)
C28 0.0222(18) 0.022(2) 0.0314(19) 0.0013(15) 0.0084(15) -0.0008(15)
C29 0.032(2) 0.038(3) 0.052(3) 0.015(2) 0.0208(19) 0.0135(19)
C30 0.045(3) 0.079(4) 0.041(3) 0.023(3) 0.012(2) 0.018(3)
C31 0.048(3) 0.053(3) 0.072(3) 0.029(3) 0.032(3) 0.027(2)
C32 0.056(3) 0.036(3) 0.100(4) 0.030(3) 0.044(3) 0.019(2)
O 0.153(5) 0.056(3) 0.071(3) 0.021(2) 0.048(3) 0.008(3)
C33 0.332(17) 0.052(5) 0.123(8) 0.039(5) 0.089(10) 0.043(7)
C34 0.38(2) 0.055(5) 0.121(8) 0.001(5) 0.063(11) -0.003(8)
C35 0.142(7) 0.092(6) 0.062(4) 0.034(4) 0.039(4) 0.034(5)
C36 0.131(6) 0.085(5) 0.060(4) 0.010(3) 0.038(4) 0.012(5)

loop_
_atom_type_symbol
_atom_type_description
_atom_type_scat_dispersion_real
_atom_type_scat_dispersion_imag
_atom_type_scat_source
C C 0.0033 0.0016 'International Tables Vol C Tables 4.2.6.8 and 6.1.1.4'
H H 0 0 'International Tables Vol C Tables 4.2.6.8 and 6.1.1.4'
Cl Cl 0.1484 0.1585 'International Tables Vol C Tables 4.2.6.8 and 6.1.1.4'
N N 0.0061 0.0033 'International Tables Vol C Tables 4.2.6.8 and 6.1.1.4'
Pd Pd -0.9988 1.0072 'International Tables Vol C Tables 4.2.6.8 and 6.1.1.4'
O O 0.0106 0.006 'International Tables Vol C Tables 4.2.6.8 and 6.1.1.4'

loop_
_geom_angle_atom_site_label_1
_geom_angle_atom_site_label_2
_geom_angle_atom_site_label_3
_geom_angle
_geom_angle_site_symmetry_3
C1 Pd C28 89.81(14) .
C1 Pd Cl2 168.82(10) .
C28 Pd Cl2 94.03(11) .
C1 Pd Cl1 93.65(10) .
C28 Pd Cl1 176.49(10) .
Cl2 Pd Cl1 82.46(3) .
Pd Cl1 Pd 94.71(4) 2
Pd Cl2 Pd 100.37(5) 2
C1 N1 C2 111.6(3) .
C1 N1 C4 126.0(3) .
C2 N1 C4 122.2(3) .
C1 N2 C3 111.0(3) .
C1 N2 C16 127.9(3) .
C3 N2 C16 120.8(3) .
N1 C1 N2 103.2(3) .
N1 C1 Pd 122.1(2) .
N2 C1 Pd 132.6(3) .
C3 C2 N1 106.9(3) .
C3 C2 H2 126.6 .
N1 C2 H2 126.6 .
C2 C3 N2 107.3(3) .
C2 C3 H3 126.4 .
N2 C3 H3 126.4 .
C9 C4 C5 122.8(3) .
C9 C4 N1 119.1(3) .
C5 C4 N1 117.9(3) .
C6 C5 C4 117.3(4) .
C6 C5 C10 119.8(4) .
C4 C5 C10 122.8(3) .
C7 C6 C5 121.6(4) .
C7 C6 H6 119.2 .
C5 C6 H6 119.2 .
C8 C7 C6 120.0(4) .
C8 C7 H7 120 .
C6 C7 H7 120 .
C7 C8 C9 121.4(4) .
C7 C8 H8 119.3 .
C9 C8 H8 119.3 .
C4 C9 C8 116.8(4) .
C4 C9 C13 122.7(3) .
C8 C9 C13 120.4(4) .
C11 C10 C5 113.0(4) .
C11 C10 C12 109.0(4) .
C5 C10 C12 110.9(4) .
C11 C10 H10 107.9 .
C5 C10 H10 107.9 .
C12 C10 H10 107.9 .
C10 C11 H11A 109.5 .
C10 C11 H11B 109.5 .
H11A C11 H11B 109.5 .
C10 C11 H11C 109.5 .
H11A C11 H11C 109.5 .
H11B C11 H11C 109.5 .
C10 C12 H12A 109.5 .
C10 C12 H12B 109.5 .
H12A C12 H12B 109.5 .
C10 C12 H12C 109.5 .
H12A C12 H12C 109.5 .
H12B C12 H12C 109.5 .
C9 C13 C14 112.2(4) .
C9 C13 C15 109.5(4) .
C14 C13 C15 111.5(4) .
C9 C13 H13 107.8 .
C14 C13 H13 107.8 .
C15 C13 H13 107.8 .
C13 C14 H14A 109.5 .
C13 C14 H14B 109.5 .
H14A C14 H14B 109.5 .
C13 C14 H14C 109.5 .
H14A C14 H14C 109.5 .
H14B C14 H14C 109.5 .
C13 C15 H15A 109.5 .
C13 C15 H15B 109.5 .
H15A C15 H15B 109.5 .
C13 C15 H15C 109.5 .
H15A C15 H15C 109.5 .
H15B C15 H15C 109.5 .
C21 C16 C17 122.5(3) .
C21 C16 N2 118.5(4) .
C17 C16 N2 118.5(3) .
C18 C17 C16 117.5(4) .
C18 C17 C22 118.9(4) .
C16 C17 C22 123.6(3) .
C19 C18 C17 120.8(4) .
C19 C18 H18 119.6 .
C17 C18 H18 119.6 .
C20 C19 C18 120.5(4) .
C20 C19 H19 119.7 .
C18 C19 H19 119.7 .
C19 C20 C21 122.1(4) .
C19 C20 H20 119 .
C21 C20 H20 119 .
C20 C21 C16 116.5(4) .
C20 C21 C25 120.7(4) .
C16 C21 C25 122.6(4) .
C17 C22 C24 110.6(3) .
C17 C22 C23 111.6(4) .
C24 C22 C23 110.2(4) .
C17 C22 H22 108.1 .
C24 C22 H22 108.1 .
C23 C22 H22 108.1 .
C22 C23 H23A 109.5 .
C22 C23 H23B 109.5 .
H23A C23 H23B 109.5 .
C22 C23 H23C 109.5 .
H23A C23 H23C 109.5 .
H23B C23 H23C 109.5 .
C22 C24 H24A 109.5 .
C22 C24 H24B 109.5 .
H24A C24 H24B 109.5 .
C22 C24 H24C 109.5 .
H24A C24 H24C 109.5 .
H24B C24 H24C 109.5 .
C21 C25 C26 112.2(4) .
C21 C25 C27 113.2(4) .
C26 C25 C27 108.4(4) .
C21 C25 H25 107.6 .
C26 C25 H25 107.6 .
C27 C25 H25 107.6 .
C25 C26 H26A 109.5 .
C25 C26 H26B 109.5 .
H26A C26 H26B 109.5 .
C25 C26 H26C 109.5 .
H26A C26 H26C 109.5 .
H26B C26 H26C 109.5 .
C25 C27 H27A 109.5 .
C25 C27 H27B 109.5 .
H27A C27 H27B 109.5 .
C25 C27 H27C 109.5 .
H27A C27 H27C 109.5 .
H27B C27 H27C 109.5 .
C29 C28 Pd 117.6(3) .
C29 C28 H28A 107.9 .
Pd C28 H28A 107.9 .
C29 C28 H28B 107.9 .
Pd C28 H28B 107.9 .
H28A C28 H28B 107.2 .
C32 C29 C30 110.2(4) .
C32 C29 C31 107.5(4) .
C30 C29 C31 108.2(4) .
C32 C29 C28 112.7(4) .
C30 C29 C28 110.5(4) .
C31 C29 C28 107.6(3) .
C29 C30 H30A 109.5 .
C29 C30 H30B 109.5 .
H30A C30 H30B 109.5 .
C29 C30 H30C 109.5 .
H30A C30 H30C 109.5 .
H30B C30 H30C 109.5 .
C29 C31 H31A 109.5 .
C29 C31 H31B 109.5 .
H31A C31 H31B 109.5 .
C29 C31 H31C 109.5 .
H31A C31 H31C 109.5 .
H31B C31 H31C 109.5 .
C29 C32 H32A 109.5 .
C29 C32 H32B 109.5 .
H32A C32 H32B 109.5 .
C29 C32 H32C 109.5 .
H32A C32 H32C 109.5 .
H32B C32 H32C 109.5 .
C33 O C35 114.2(6) .
O C33 C34 111.0(8) .
O C33 H33A 109.4 .
C34 C33 H33A 109.4 .
O C33 H33B 109.4 .
C34 C33 H33B 109.4 .
H33A C33 H33B 108 .
C33 C34 H34A 109.5 .
C33 C34 H34B 109.5 .
H34A C34 H34B 109.5 .
C33 C34 H34C 109.5 .
H34A C34 H34C 109.5 .
H34B C34 H34C 109.5 .
O C35 C36 110.0(6) .
O C35 H35A 109.7 .
C36 C35 H35A 109.7 .
O C35 H35B 109.7 .
C36 C35 H35B 109.7 .
H35A C35 H35B 108.2 .
C35 C36 H36A 109.5 .
C35 C36 H36B 109.5 .
H36A C36 H36B 109.5 .
C35 C36 H36C 109.5 .
H36A C36 H36C 109.5 .
H36B C36 H36C 109.5 .

loop_
_geom_bond_atom_site_label_1
_geom_bond_atom_site_label_2
_geom_bond_distance
_geom_bond_site_symmetry_2
Pd C1 1.977(4) .
Pd C28 2.053(4) .
Pd Cl2 2.3832(9) .
Pd Cl1 2.4887(9) .
Cl1 Pd 2.4887(9) 2
Cl2 Pd 2.3832(9) 2
N1 C1 1.369(4) .
N1 C2 1.383(5) .
N1 C4 1.446(5) .
N2 C1 1.373(5) .
N2 C3 1.388(5) .
N2 C16 1.452(4) .
C2 C3 1.336(5) .
C2 H2 0.95 .
C3 H3 0.95 .
C4 C9 1.399(5) .
C4 C5 1.407(6) .
C5 C6 1.383(6) .
C5 C10 1.526(6) .
C6 C7 1.382(6) .
C6 H6 0.95 .
C7 C8 1.376(6) .
C7 H7 0.95 .
C8 C9 1.404(6) .
C8 H8 0.95 .
C9 C13 1.509(6) .
C10 C11 1.521(6) .
C10 C12 1.532(6) .
C10 H10 1 .
C11 H11A 0.98 .
C11 H11B 0.98 .
C11 H11C 0.98 .
C12 H12A 0.98 .
C12 H12B 0.98 .
C12 H12C 0.98 .
C13 C14 1.532(6) .
C13 C15 1.536(6) .
C13 H13 1 .
C14 H14A 0.98 .
C14 H14B 0.98 .
C14 H14C 0.98 .
C15 H15A 0.98 .
C15 H15B 0.98 .
C15 H15C 0.98 .
C16 C21 1.405(5) .
C16 C17 1.405(6) .
C17 C18 1.394(5) .
C17 C22 1.517(6) .
C18 C19 1.382(7) .
C18 H18 0.95 .
C19 C20 1.361(7) .
C19 H19 0.95 .
C20 C21 1.398(6) .
C20 H20 0.95 .
C21 C25 1.515(6) .
C22 C24 1.538(6) .
C22 C23 1.539(6) .
C22 H22 1 .
C23 H23A 0.98 .
C23 H23B 0.98 .
C23 H23C 0.98 .
C24 H24A 0.98 .
C24 H24B 0.98 .
C24 H24C 0.98 .
C25 C26 1.525(7) .
C25 C27 1.537(7) .
C25 H25 1 .
C26 H26A 0.98 .
C26 H26B 0.98 .
C26 H26C 0.98 .
C27 H27A 0.98 .
C27 H27B 0.98 .
C27 H27C 0.98 .
C28 C29 1.546(5) .
C28 H28A 0.99 .
C28 H28B 0.99 .
C29 C32 1.527(7) .
C29 C30 1.532(7) .
C29 C31 1.538(6) .
C30 H30A 0.98 .
C30 H30B 0.98 .
C30 H30C 0.98 .
C31 H31A 0.98 .
C31 H31B 0.98 .
C31 H31C 0.98 .
C32 H32A 0.98 .
C32 H32B 0.98 .
C32 H32C 0.98 .
O C33 1.394(9) .
O C35 1.413(8) .
C33 C34 1.479(13) .
C33 H33A 0.99 .
C33 H33B 0.99 .
C34 H34A 0.98 .
C34 H34B 0.98 .
C34 H34C 0.98 .
C35 C36 1.464(10) .
C35 H35A 0.99 .
C35 H35B 0.99 .
C36 H36A 0.98 .
C36 H36B 0.98 .
C36 H36C 0.98 .
